data_4514018
loop_
_publ_author_name
'Nadon, Jean-Fran\,cois'
'Rochon, Kristina'
'Grastilleur, S\'ebastien'
'Langlois, Guillaume'
'Dao, Thi Thanh H\`a'
'Blais, V\'eronique'
'Gu\'erin, Brigitte'
'Gendron, Louis'
'Dory, Yves L.'

_publ_section_title
;
 Synthesis of Gly-\y[(Z)CF&#x2550;CH]-Phe, a Fluoroalkene Dipeptide
 Isostere, and Its Incorporation into a Leu-enkephalin Peptidomimetic.
;
_journal_issue 1
_journal_name_full 'ACS chemical neuroscience'
_journal_page_first 40
_journal_page_last 49
_journal_paper_doi 10.1021/acschemneuro.6b00163
_journal_volume 8
_journal_year 2017
_chemical_absolute_configuration ad
_chemical_formula_sum 'C27 H37 F N2 O5 S'
_chemical_formula_weight 520.65
_chemical_name_systematic
;
 ?
;
_space_group_IT_number 19
_symmetry_space_group_name_Hall 'P 2ac 2ab'
_symmetry_space_group_name_H-M 'P 21 21 21'
_atom_sites_solution_hydrogens geom
_atom_sites_solution_primary direct
_atom_sites_solution_secondary difmap
_audit_conform_dict_location ftp://ftp.iucr.org/pub/cif_core.dic
_audit_conform_dict_name cif_core.dic
_audit_conform_dict_version 2.4
_audit_creation_date 2013-05-08T10:11:15-00:00
_audit_creation_method 'WinGX routine CIF_UPDATE'
_cell_angle_alpha 90
_cell_angle_beta 90
_cell_angle_gamma 90
_cell_formula_units_Z 4
_cell_length_a 9.2408(14)
_cell_length_b 12.5092(16)
_cell_length_c 23.734(3)
_cell_measurement_temperature 173(2)
_cell_volume 2743.5(6)
_computing_structure_refinement 'SHELXL-97 (Sheldrick, 2008)'
_diffrn_ambient_temperature 173(2)
_diffrn_measured_fraction_theta_full 0.99
_diffrn_measured_fraction_theta_max 0.974
_diffrn_radiation_monochromator graphite
_diffrn_radiation_type CuK\a
_diffrn_radiation_wavelength 1.54178
_diffrn_reflns_av_R_equivalents 0.053
_diffrn_reflns_av_unetI/netI 0.0297
_diffrn_reflns_limit_h_max 10
_diffrn_reflns_limit_h_min -11
_diffrn_reflns_limit_k_max 15
_diffrn_reflns_limit_k_min -15
_diffrn_reflns_limit_l_max 29
_diffrn_reflns_limit_l_min -29
_diffrn_reflns_number 44719
_diffrn_reflns_theta_full 70
_diffrn_reflns_theta_max 71.6
_diffrn_reflns_theta_min 3.72
_exptl_absorpt_coefficient_mu 1.427
_exptl_absorpt_correction_T_max 0.753
_exptl_absorpt_correction_T_min 0.598
_exptl_absorpt_correction_type multi-scan
_exptl_absorpt_process_details
;
SADABS-2012/1 - Bruker AXS area detector scaling and absorption correction
;
_exptl_crystal_density_diffrn 1.261
_exptl_crystal_density_method 'not measured'
_exptl_crystal_F_000 1112
_exptl_crystal_size_max 0.47
_exptl_crystal_size_mid 0.22
_exptl_crystal_size_min 0.15
_refine_diff_density_max 0.207
_refine_diff_density_min -0.328
_refine_diff_density_rms 0.053
_refine_ls_abs_structure_details 'Flack H D (1983), Acta Cryst. A39, 876-881'
_refine_ls_abs_structure_Flack 0.050(19)
_refine_ls_extinction_method none
_refine_ls_goodness_of_fit_ref 1.178
_refine_ls_hydrogen_treatment mixed
_refine_ls_matrix_type full
_refine_ls_number_parameters 342
_refine_ls_number_reflns 5165
_refine_ls_number_restraints 0
_refine_ls_restrained_S_all 1.178
_refine_ls_R_factor_all 0.0467
_refine_ls_R_factor_gt 0.0416
_refine_ls_shift/su_max 0.001
_refine_ls_shift/su_mean 0
_refine_ls_structure_factor_coef Fsqd
_refine_ls_weighting_details 'calc w=1/[\s^2^(Fo^2^)+(0.0284P)^2^+1.3870P] where P=(Fo^2^+2Fc^2^)/3'
_refine_ls_weighting_scheme calc
_refine_ls_wR_factor_gt 0.0931
_refine_ls_wR_factor_ref 0.098
_reflns_number_gt 4762
_reflns_number_total 5165
_reflns_threshold_expression >2\s(I)
_cod_data_source_file cn6b00163_si_002.cif
_cod_data_source_block cu_dory_jfn_03_143_0m
_cod_database_code 4514018

loop_
_symmetry_equiv_pos_as_xyz
'x, y, z'
'x+1/2, -y+1/2, -z'
'-x, y+1/2, -z+1/2'
'-x+1/2, -y, z+1/2'

loop_
_atom_site_label
_atom_site_type_symbol
_atom_site_fract_x
_atom_site_fract_y
_atom_site_fract_z
_atom_site_U_iso_or_equiv
_atom_site_adp_type
_atom_site_occupancy
_atom_site_symmetry_multiplicity
_atom_site_calc_flag
_atom_site_refinement_flags
C1 C 0.2209(3) 0.8677(2) 0.92198(11) 0.0419(7) Uani 1 1 d .
H1A H 0.2914 0.8727 0.8913 0.063 Uiso 1 1 calc R
H1B H 0.1805 0.7953 0.9232 0.063 Uiso 1 1 calc R
H1C H 0.2687 0.8835 0.9579 0.063 Uiso 1 1 calc R
C2 C 0.0988(3) 0.9484(2) 0.91204(9) 0.0333(6) Uani 1 1 d .
C3 C 0.0331(3) 0.94910(19) 0.85151(10) 0.0304(5) Uani 1 1 d .
C4 C 0.1561(3) 0.99102(19) 0.81417(10) 0.0324(6) Uani 1 1 d .
C5 C 0.3462(3) 0.91407(19) 0.75397(9) 0.0321(6) Uani 1 1 d .
C6 C 0.4191(3) 0.8208(2) 0.72468(9) 0.0322(6) Uani 1 1 d .
C7 C 0.4197(3) 0.8456(2) 0.66223(9) 0.0318(6) Uani 1 1 d .
H7 H 0.4474 0.916 0.6518 0.038 Uiso 1 1 calc R
C8 C 0.3862(3) 0.78036(19) 0.62113(9) 0.0308(5) Uani 1 1 d .
C9 C 0.3708(3) 0.80744(19) 0.56003(9) 0.0347(6) Uani 1 1 d .
H9A H 0.2667 0.8066 0.5501 0.042 Uiso 1 1 calc R
H9B H 0.407 0.881 0.5539 0.042 Uiso 1 1 calc R
C10 C 0.3756(3) 0.67276(18) 0.48593(9) 0.0293(5) Uani 1 1 d .
C11 C 0.4226(3) 0.5391(2) 0.41155(10) 0.0346(6) Uani 1 1 d .
C12 C 0.3530(5) 0.4484(2) 0.44209(13) 0.0733(13) Uani 1 1 d .
H12A H 0.4164 0.4247 0.4727 0.11 Uiso 1 1 calc R
H12B H 0.3369 0.389 0.4159 0.11 Uiso 1 1 calc R
H12C H 0.2601 0.4718 0.4577 0.11 Uiso 1 1 calc R
C13 C 0.3261(4) 0.5875(2) 0.36735(12) 0.0499(8) Uani 1 1 d .
H13A H 0.2363 0.6125 0.3849 0.075 Uiso 1 1 calc R
H13B H 0.3034 0.5335 0.3387 0.075 Uiso 1 1 calc R
H13C H 0.3758 0.6479 0.3496 0.075 Uiso 1 1 calc R
C14 C 0.5650(4) 0.5074(3) 0.38442(14) 0.0656(10) Uani 1 1 d .
H14A H 0.609 0.5701 0.3666 0.098 Uiso 1 1 calc R
H14B H 0.5474 0.4523 0.3559 0.098 Uiso 1 1 calc R
H14C H 0.6305 0.4793 0.4133 0.098 Uiso 1 1 calc R
C15 C 0.2472(3) 1.0613(2) 0.85456(10) 0.0379(6) Uani 1 1 d .
H15A H 0.3416 1.0278 0.8632 0.046 Uiso 1 1 calc R
H15B H 0.2635 1.1336 0.8387 0.046 Uiso 1 1 calc R
C16 C 0.1493(3) 1.0654(2) 0.90680(11) 0.0379(6) Uani 1 1 d .
C17 C 0.0093(3) 1.1249(2) 0.89114(12) 0.0436(7) Uani 1 1 d .
H17A H 0.0308 1.1902 0.8691 0.052 Uiso 1 1 calc R
H17B H -0.0459 1.1451 0.9253 0.052 Uiso 1 1 calc R
C18 C -0.0755(3) 1.0423(2) 0.85519(11) 0.0383(6) Uani 1 1 d .
H18A H -0.1662 1.0201 0.8741 0.046 Uiso 1 1 calc R
H18B H -0.0987 1.0711 0.8174 0.046 Uiso 1 1 calc R
C19 C -0.0138(4) 0.9311(2) 0.95863(11) 0.0466(8) Uani 1 1 d .
H19A H -0.0592 0.8609 0.9538 0.07 Uiso 1 1 calc R
H19B H -0.0879 0.987 0.9563 0.07 Uiso 1 1 calc R
H19C H 0.0338 0.9344 0.9955 0.07 Uiso 1 1 calc R
C20 C -0.0233(3) 0.8451(2) 0.82665(12) 0.0419(7) Uani 1 1 d .
H20A H -0.1096 0.8589 0.803 0.05 Uiso 1 1 calc R
H20B H -0.0508 0.7949 0.8571 0.05 Uiso 1 1 calc R
C21 C 0.5750(3) 0.8123(3) 0.74706(10) 0.0451(7) Uani 1 1 d .
H21A H 0.6228 0.7501 0.7292 0.054 Uiso 1 1 calc R
H21B H 0.6292 0.8772 0.7359 0.054 Uiso 1 1 calc R
C22 C 0.5824(3) 0.8000(2) 0.81070(10) 0.0418(7) Uani 1 1 d .
C23 C 0.6011(3) 0.8888(2) 0.84493(10) 0.0411(6) Uani 1 1 d .
H23 H 0.609 0.9579 0.8285 0.049 Uiso 1 1 calc R
C24 C 0.6084(3) 0.8774(2) 0.90313(10) 0.0441(7) Uani 1 1 d .
H24 H 0.6201 0.9387 0.9263 0.053 Uiso 1 1 calc R
C25 C 0.5988(4) 0.7783(3) 0.92707(12) 0.0550(8) Uani 1 1 d .
H25 H 0.6054 0.7703 0.9668 0.066 Uiso 1 1 calc R
C26 C 0.5795(5) 0.6903(3) 0.89332(13) 0.0736(13) Uani 1 1 d .
H26 H 0.5717 0.6214 0.9098 0.088 Uiso 1 1 calc R
C27 C 0.5715(5) 0.7014(3) 0.83546(12) 0.0669(11) Uani 1 1 d .
H27 H 0.5584 0.6399 0.8126 0.08 Uiso 1 1 calc R
N1 N 0.2301(2) 0.89667(15) 0.78967(8) 0.0294(5) Uani 1 1 d .
N2 N 0.4473(2) 0.73565(17) 0.52251(8) 0.0335(5) Uani 1 1 d .
H2 H 0.5424 0.7331 0.5236 0.04 Uiso 1 1 calc R
O1 O 0.2450(2) 0.66515(16) 0.48305(8) 0.0425(5) Uani 1 1 d .
O2 O 0.4714(2) 0.62108(14) 0.45275(7) 0.0360(4) Uani 1 1 d .
O3 O 0.3932(2) 1.00445(13) 0.74873(7) 0.0425(5) Uani 1 1 d .
O4 O 0.0730(2) 0.77729(16) 0.72777(7) 0.0491(5) Uani 1 1 d .
O5 O 0.1849(2) 0.69932(14) 0.81099(8) 0.0446(5) Uani 1 1 d .
F1 F 0.3493(2) 0.67779(12) 0.63233(6) 0.0498(5) Uani 1 1 d .
S1 S 0.11908(7) 0.78951(4) 0.78493(2) 0.03170(14) Uani 1 1 d .
H4 H 0.115(3) 1.033(2) 0.7814(11) 0.037(7) Uiso 1 1 d .
H6 H 0.363(3) 0.756(2) 0.7318(10) 0.030(7) Uiso 1 1 d .
H16 H 0.201(4) 1.096(2) 0.9394(13) 0.052(9) Uiso 1 1 d .

loop_
_atom_site_aniso_label
_atom_site_aniso_U_11
_atom_site_aniso_U_22
_atom_site_aniso_U_33
_atom_site_aniso_U_23
_atom_site_aniso_U_13
_atom_site_aniso_U_12
C1 0.0469(19) 0.0483(16) 0.0304(13) 0.0055(11) 0.0021(12) 0.0067(13)
C2 0.0372(16) 0.0373(13) 0.0254(11) 0.0003(10) 0.0064(11) 0.0033(11)
C3 0.0327(15) 0.0283(12) 0.0302(12) -0.0022(9) 0.0034(10) 0.0009(10)
C4 0.0411(17) 0.0300(12) 0.0263(12) -0.0033(9) 0.0069(11) 0.0042(11)
C5 0.0405(17) 0.0355(13) 0.0203(11) -0.0004(9) 0.0008(10) -0.0004(11)
C6 0.0368(16) 0.0390(13) 0.0208(11) -0.0027(9) 0.0079(10) -0.0011(11)
C7 0.0356(16) 0.0385(13) 0.0214(11) 0.0007(10) 0.0048(10) -0.0035(11)
C8 0.0327(14) 0.0342(12) 0.0254(11) -0.0014(9) 0.0042(10) -0.0052(12)
C9 0.0405(16) 0.0424(13) 0.0212(11) -0.0054(9) -0.0013(11) 0.0012(13)
C10 0.0295(15) 0.0369(12) 0.0216(10) 0.0004(9) 0.0039(10) -0.0022(11)
C11 0.0426(18) 0.0354(13) 0.0257(11) -0.0072(10) -0.0005(11) -0.0013(11)
C12 0.138(4) 0.0367(15) 0.0450(17) -0.0061(13) 0.025(2) -0.023(2)
C13 0.066(2) 0.0473(16) 0.0365(15) -0.0079(12) -0.0115(15) -0.0042(15)
C14 0.061(3) 0.079(2) 0.057(2) -0.0328(18) 0.0010(17) 0.0136(19)
C15 0.0480(18) 0.0304(13) 0.0353(13) -0.0080(10) 0.0091(12) -0.0097(12)
C16 0.0434(18) 0.0372(13) 0.0330(13) -0.0100(11) 0.0062(12) -0.0041(12)
C17 0.058(2) 0.0307(13) 0.0425(15) -0.0044(11) 0.0106(13) 0.0037(13)
C18 0.0412(18) 0.0340(13) 0.0396(14) -0.0024(11) 0.0057(12) 0.0096(12)
C19 0.055(2) 0.0511(16) 0.0340(14) 0.0050(12) 0.0181(13) 0.0036(14)
C20 0.0372(17) 0.0390(14) 0.0497(16) -0.0128(12) 0.0052(12) -0.0046(12)
C21 0.0411(18) 0.0693(19) 0.0250(12) -0.0086(12) 0.0017(11) 0.0078(14)
C22 0.0376(17) 0.0607(17) 0.0270(12) -0.0044(12) 0.0007(11) 0.0111(14)
C23 0.0346(17) 0.0576(16) 0.0311(13) -0.0030(11) -0.0005(12) -0.0029(14)
C24 0.0417(18) 0.0616(17) 0.0289(12) -0.0085(12) -0.0051(12) -0.0006(15)
C25 0.076(3) 0.0580(18) 0.0307(13) -0.0021(12) -0.0080(14) 0.0185(18)
C26 0.135(4) 0.0475(18) 0.0379(15) 0.0023(13) -0.012(2) 0.023(2)
C27 0.112(3) 0.0504(18) 0.0377(15) -0.0126(14) -0.0120(17) 0.025(2)
N1 0.0350(13) 0.0303(10) 0.0228(9) -0.0025(8) 0.0085(9) -0.0022(9)
N2 0.0268(12) 0.0499(13) 0.0239(10) -0.0098(9) 0.0004(8) -0.0013(9)
O1 0.0298(12) 0.0524(11) 0.0451(10) -0.0159(9) 0.0057(9) -0.0050(9)
O2 0.0320(11) 0.0466(10) 0.0294(9) -0.0137(8) 0.0009(7) 0.0031(8)
O3 0.0567(14) 0.0366(9) 0.0342(9) -0.0001(7) 0.0138(9) -0.0102(9)
O4 0.0573(14) 0.0570(12) 0.0329(9) -0.0119(8) -0.0079(9) -0.0095(10)
O5 0.0510(13) 0.0300(9) 0.0526(11) 0.0091(8) 0.0081(9) 0.0063(9)
F1 0.0734(13) 0.0397(8) 0.0362(8) -0.0025(6) 0.0065(8) -0.0195(8)
S1 0.0366(4) 0.0284(3) 0.0301(3) -0.0038(2) 0.0023(3) -0.0025(3)

loop_
_atom_type_symbol
_atom_type_description
_atom_type_scat_dispersion_real
_atom_type_scat_dispersion_imag
_atom_type_scat_source
C C 0.0181 0.0091 'International Tables Vol C Tables 4.2.6.8 and 6.1.1.4'
H H 0 0 'International Tables Vol C Tables 4.2.6.8 and 6.1.1.4'
N N 0.0311 0.018 'International Tables Vol C Tables 4.2.6.8 and 6.1.1.4'
O O 0.0492 0.0322 'International Tables Vol C Tables 4.2.6.8 and 6.1.1.4'
F F 0.0727 0.0534 'International Tables Vol C Tables 4.2.6.8 and 6.1.1.4'
S S 0.3331 0.5567 'International Tables Vol C Tables 4.2.6.8 and 6.1.1.4'

loop_
_geom_angle_atom_site_label_1
_geom_angle_atom_site_label_2
_geom_angle_atom_site_label_3
_geom_angle
C2 C1 H1A 109.5
C2 C1 H1B 109.5
H1A C1 H1B 109.5
C2 C1 H1C 109.5
H1A C1 H1C 109.5
H1B C1 H1C 109.5
C1 C2 C19 107.2(2)
C1 C2 C16 114.5(2)
C19 C2 C16 113.4(2)
C1 C2 C3 115.6(2)
C19 C2 C3 113.6(2)
C16 C2 C3 92.19(19)
C20 C3 C4 108.8(2)
C20 C3 C18 116.5(2)
C4 C3 C18 104.9(2)
C20 C3 C2 119.1(2)
C4 C3 C2 104.2(2)
C18 C3 C2 101.87(19)
N1 C4 C3 107.24(19)
N1 C4 C15 116.4(2)
C3 C4 C15 103.83(19)
N1 C4 H4 106.5(15)
C3 C4 H4 110.2(17)
C15 C4 H4 112.5(15)
O3 C5 N1 119.0(2)
O3 C5 C6 120.6(2)
N1 C5 C6 120.2(2)
C7 C6 C5 107.0(2)
C7 C6 C21 110.4(2)
C5 C6 C21 108.1(2)
C7 C6 H6 110.0(14)
C5 C6 H6 108.9(15)
C21 C6 H6 112.3(15)
C8 C7 C6 126.9(2)
C8 C7 H7 116.6
C6 C7 H7 116.6
C7 C8 F1 120.3(2)
C7 C8 C9 127.1(2)
F1 C8 C9 112.4(2)
N2 C9 C8 114.1(2)
N2 C9 H9A 108.7
C8 C9 H9A 108.7
N2 C9 H9B 108.7
C8 C9 H9B 108.7
H9A C9 H9B 107.6
O1 C10 N2 124.9(2)
O1 C10 O2 125.6(2)
N2 C10 O2 109.5(2)
O2 C11 C12 109.6(2)
O2 C11 C13 111.2(2)
C12 C11 C13 112.9(3)
O2 C11 C14 101.3(2)
C12 C11 C14 112.4(3)
C13 C11 C14 108.9(2)
C11 C12 H12A 109.5
C11 C12 H12B 109.5
H12A C12 H12B 109.5
C11 C12 H12C 109.5
H12A C12 H12C 109.5
H12B C12 H12C 109.5
C11 C13 H13A 109.5
C11 C13 H13B 109.5
H13A C13 H13B 109.5
C11 C13 H13C 109.5
H13A C13 H13C 109.5
H13B C13 H13C 109.5
C11 C14 H14A 109.5
C11 C14 H14B 109.5
H14A C14 H14B 109.5
C11 C14 H14C 109.5
H14A C14 H14C 109.5
H14B C14 H14C 109.5
C16 C15 C4 101.4(2)
C16 C15 H15A 111.5
C4 C15 H15A 111.5
C16 C15 H15B 111.5
C4 C15 H15B 111.5
H15A C15 H15B 109.3
C15 C16 C17 108.4(2)
C15 C16 C2 102.3(2)
C17 C16 C2 103.0(2)
C15 C16 H16 111.1(19)
C17 C16 H16 114.2(19)
C2 C16 H16 116.8(18)
C16 C17 C18 103.6(2)
C16 C17 H17A 111
C18 C17 H17A 111
C16 C17 H17B 111
C18 C17 H17B 111
H17A C17 H17B 109
C3 C18 C17 101.9(2)
C3 C18 H18A 111.4
C17 C18 H18A 111.4
C3 C18 H18B 111.4
C17 C18 H18B 111.4
H18A C18 H18B 109.3
C2 C19 H19A 109.5
C2 C19 H19B 109.5
H19A C19 H19B 109.5
C2 C19 H19C 109.5
H19A C19 H19C 109.5
H19B C19 H19C 109.5
C3 C20 S1 107.2(2)
C3 C20 H20A 110.3
S1 C20 H20A 110.3
C3 C20 H20B 110.3
S1 C20 H20B 110.3
H20A C20 H20B 108.5
C22 C21 C6 113.1(2)
C22 C21 H21A 109
C6 C21 H21A 109
C22 C21 H21B 109
C6 C21 H21B 109
H21A C21 H21B 107.8
C27 C22 C23 118.6(2)
C27 C22 C21 120.9(3)
C23 C22 C21 120.4(3)
C22 C23 C24 120.4(3)
C22 C23 H23 119.8
C24 C23 H23 119.8
C25 C24 C23 120.2(3)
C25 C24 H24 119.9
C23 C24 H24 119.9
C24 C25 C26 119.5(3)
C24 C25 H25 120.2
C26 C25 H25 120.2
C25 C26 C27 120.4(3)
C25 C26 H26 119.8
C27 C26 H26 119.8
C22 C27 C26 120.8(3)
C22 C27 H27 119.6
C26 C27 H27 119.6
C5 N1 C4 118.18(19)
C5 N1 S1 123.63(16)
C4 N1 S1 112.16(17)
C10 N2 C9 121.2(2)
C10 N2 H2 119.4
C9 N2 H2 119.4
C10 O2 C11 121.0(2)
O5 S1 O4 117.05(12)
O5 S1 N1 109.88(12)
O4 S1 N1 109.17(11)
O5 S1 C20 112.46(13)
O4 S1 C20 110.36(14)
N1 S1 C20 95.83(11)

loop_
_geom_bond_atom_site_label_1
_geom_bond_atom_site_label_2
_geom_bond_distance
C1 C2 1.532(4)
C1 H1A 0.98
C1 H1B 0.98
C1 H1C 0.98
C2 C19 1.534(3)
C2 C16 1.541(4)
C2 C3 1.560(3)
C3 C20 1.521(3)
C3 C4 1.534(4)
C3 C18 1.541(3)
C4 N1 1.483(3)
C4 C15 1.549(4)
C4 H4 1.01(3)
C5 O3 1.218(3)
C5 N1 1.384(3)
C5 C6 1.516(3)
C6 C7 1.514(3)
C6 C21 1.539(4)
C6 H6 0.98(3)
C7 C8 1.309(3)
C7 H7 0.95
C8 F1 1.354(3)
C8 C9 1.496(3)
C9 N2 1.449(3)
C9 H9A 0.99
C9 H9B 0.99
C10 O1 1.213(3)
C10 N2 1.346(3)
C10 O2 1.350(3)
C11 O2 1.487(3)
C11 C12 1.493(4)
C11 C13 1.503(4)
C11 C14 1.518(4)
C12 H12A 0.98
C12 H12B 0.98
C12 H12C 0.98
C13 H13A 0.98
C13 H13B 0.98
C13 H13C 0.98
C14 H14A 0.98
C14 H14B 0.98
C14 H14C 0.98
C15 C16 1.536(4)
C15 H15A 0.99
C15 H15B 0.99
C16 C17 1.538(4)
C16 H16 0.99(3)
C17 C18 1.553(4)
C17 H17A 0.99
C17 H17B 0.99
C18 H18A 0.99
C18 H18B 0.99
C19 H19A 0.98
C19 H19B 0.98
C19 H19C 0.98
C20 S1 1.788(3)
C20 H20A 0.99
C20 H20B 0.99
C21 C22 1.520(3)
C21 H21A 0.99
C21 H21B 0.99
C22 C27 1.370(4)
C22 C23 1.387(4)
C23 C24 1.391(3)
C23 H23 0.95
C24 C25 1.367(4)
C24 H24 0.95
C25 C26 1.372(4)
C25 H25 0.95
C26 C27 1.382(4)
C26 H26 0.95
C27 H27 0.95
N1 S1 1.692(2)
N2 H2 0.88
O4 S1 1.4300(18)
O5 S1 1.4234(19)

loop_
_geom_torsion_atom_site_label_1
_geom_torsion_atom_site_label_2
_geom_torsion_atom_site_label_3
_geom_torsion_atom_site_label_4
_geom_torsion
C1 C2 C3 C20 54.1(3)
C19 C2 C3 C20 -70.4(3)
C16 C2 C3 C20 172.8(2)
C1 C2 C3 C4 -67.3(3)
C19 C2 C3 C4 168.2(2)
C16 C2 C3 C4 51.3(2)
C1 C2 C3 C18 -176.2(2)
C19 C2 C3 C18 59.3(3)
C16 C2 C3 C18 -57.6(2)
C20 C3 C4 N1 -31.5(3)
C18 C3 C4 N1 -156.9(2)
C2 C3 C4 N1 96.5(2)
C20 C3 C4 C15 -155.3(2)
C18 C3 C4 C15 79.4(2)
C2 C3 C4 C15 -27.2(2)
O3 C5 C6 C7 -57.6(3)
N1 C5 C6 C7 126.1(2)
O3 C5 C6 C21 61.3(3)
N1 C5 C6 C21 -115.0(3)
C5 C6 C7 C8 -135.0(3)
C21 C6 C7 C8 107.6(3)
C6 C7 C8 F1 -1.8(4)
C6 C7 C8 C9 172.7(3)
C7 C8 C9 N2 131.5(3)
F1 C8 C9 N2 -53.7(3)
N1 C4 C15 C16 -126.8(2)
C3 C4 C15 C16 -9.3(3)
C4 C15 C16 C17 -64.9(3)
C4 C15 C16 C2 43.4(3)
C1 C2 C16 C15 61.9(3)
C19 C2 C16 C15 -174.6(2)
C3 C2 C16 C15 -57.7(2)
C1 C2 C16 C17 174.3(2)
C19 C2 C16 C17 -62.2(3)
C3 C2 C16 C17 54.8(2)
C15 C16 C17 C18 74.8(3)
C2 C16 C17 C18 -33.1(2)
C20 C3 C18 C17 170.6(2)
C4 C3 C18 C17 -69.1(2)
C2 C3 C18 C17 39.3(2)
C16 C17 C18 C3 -4.0(3)
C4 C3 C20 S1 23.7(3)
C18 C3 C20 S1 141.96(19)
C2 C3 C20 S1 -95.4(2)
C7 C6 C21 C22 173.5(2)
C5 C6 C21 C22 56.7(3)
C6 C21 C22 C27 85.7(4)
C6 C21 C22 C23 -94.7(3)
C27 C22 C23 C24 -0.1(4)
C21 C22 C23 C24 -179.7(3)
C22 C23 C24 C25 0.7(5)
C23 C24 C25 C26 -1.0(5)
C24 C25 C26 C27 0.7(6)
C23 C22 C27 C26 -0.2(6)
C21 C22 C27 C26 179.4(4)
C25 C26 C27 C22 -0.1(7)
O3 C5 N1 C4 7.9(3)
C6 C5 N1 C4 -175.8(2)
O3 C5 N1 S1 158.4(2)
C6 C5 N1 S1 -25.3(3)
C3 C4 N1 C5 179.9(2)
C15 C4 N1 C5 -64.4(3)
C3 C4 N1 S1 26.2(2)
C15 C4 N1 S1 141.88(18)
O1 C10 N2 C9 -4.5(4)
O2 C10 N2 C9 174.64(19)
C8 C9 N2 C10 114.8(3)
O1 C10 O2 C11 -6.0(4)
N2 C10 O2 C11 174.8(2)
C12 C11 O2 C10 -62.4(3)
C13 C11 O2 C10 63.2(3)
C14 C11 O2 C10 178.7(2)
C5 N1 S1 O5 80.5(2)
C4 N1 S1 O5 -127.43(16)
C5 N1 S1 O4 -49.1(2)
C4 N1 S1 O4 102.95(18)
C5 N1 S1 C20 -163.0(2)
C4 N1 S1 C20 -10.99(19)
C3 C20 S1 O5 106.5(2)
C3 C20 S1 O4 -120.82(19)
C3 C20 S1 N1 -7.9(2)
